data_2104780
loop_
_publ_author_name
'Budzianowski, Armand'
'Derzsi, Mariana'
'Leszczy\'nski, Piotr J.'
'Cyra\'nski, Micha\/l K.'
'Grochala, Wojciech'

_publ_section_title
;
 Structural polymorphism of pyrazinium hydrogen sulfate: extending
 chemistry of the pyrazinium salts with small anions
;
_journal_coeditor_code EB5006
_journal_issue 4
_journal_name_full 'Acta Crystallographica Section B'
_journal_page_first 451
_journal_page_last 457
_journal_paper_doi 10.1107/S0108768110019580
_journal_volume 66
_journal_year 2010
_chemical_formula_moiety 'C4 H5 N2, H O4 S'
_chemical_formula_sum 'C4 H6 N2 O4 S'
_chemical_formula_weight 178.17
_chemical_melting_point 411
_chemical_name_common PHS
_chemical_name_systematic 'pyrazinium hydrogensulphate'
_space_group_IT_number 19
_symmetry_cell_setting orthorhombic
_symmetry_space_group_name_Hall 'P 2ac 2ab'
_symmetry_space_group_name_H-M 'P 21 21 21'
_atom_sites_solution_hydrogens geom
_atom_sites_solution_primary direct
_atom_sites_solution_secondary difmap
_audit_creation_method SHELXL-97
_cell_angle_alpha 90.00
_cell_angle_beta 90.00
_cell_angle_gamma 90.00
_cell_formula_units_Z 4
_cell_length_a 5.1748(5)
_cell_length_b 9.4290(11)
_cell_length_c 13.9135(15)
_cell_measurement_reflns_used 4223
_cell_measurement_temperature 293(2)
_cell_measurement_theta_max 28.2464
_cell_measurement_theta_min 2.9181
_cell_volume 678.88(13)
_computing_cell_refinement
;
CrysAlis RED, Oxford Diffraction Ltd.,
Version 1.171.33.46 (release 27-08-2009 CrysAlis171 .NET)
(compiled Aug 27 2009,17:19:36)
;
_computing_data_collection
;
CrysAlis CCD, Oxford Diffraction Ltd.,
Version 1.171.33.46 (release 27-08-2009 CrysAlis171 .NET)
(compiled Aug 27 2009,17:19:36)
;
_computing_data_reduction
;
CrysAlis RED, Oxford Diffraction Ltd.,
Version 1.171.33.46 (release 27-08-2009 CrysAlis171 .NET)
(compiled Aug 27 2009,17:19:36)
;
_computing_molecular_graphics Mercury
_computing_structure_refinement 'SHELXL-97 (Sheldrick, 1997)'
_computing_structure_solution 'SHELXS-97 (Sheldrick, 1990)'
_diffrn_ambient_temperature 293(2)
_diffrn_detector_area_resol_mean 8.6479
_diffrn_measured_fraction_theta_full 0.999
_diffrn_measured_fraction_theta_max 0.960
_diffrn_measurement_device_type 'KUMA KM-4CCD, Sapphire2, large Be window'
_diffrn_measurement_method '\w scans'
_diffrn_radiation_monochromator graphite
_diffrn_radiation_source 'fine-focus sealed tube'
_diffrn_radiation_type MoK\a
_diffrn_radiation_wavelength 0.71073
_diffrn_reflns_av_R_equivalents 0.0252
_diffrn_reflns_av_sigmaI/netI 0.0215
_diffrn_reflns_limit_h_max 6
_diffrn_reflns_limit_h_min -6
_diffrn_reflns_limit_k_max 12
_diffrn_reflns_limit_k_min -12
_diffrn_reflns_limit_l_max 18
_diffrn_reflns_limit_l_min -18
_diffrn_reflns_number 6199
_diffrn_reflns_theta_full 26.00
_diffrn_reflns_theta_max 28.2464
_diffrn_reflns_theta_min 2.93
_exptl_absorpt_coefficient_mu 0.442
_exptl_absorpt_correction_T_max 0.9167
_exptl_absorpt_correction_T_min 0.6660
_exptl_absorpt_correction_type multi-scan
_exptl_absorpt_process_details
;
CrysAlis RED, Oxford Diffraction Ltd.,
Version 1.171.33.41 (release 06-05-2009 CrysAlis171 .NET)
(compiled May  6 2009,17:20:42)
Empirical absorption correction using spherical harmonics,
 implemented in SCALE3 ABSPACK scaling algorithm.
;
_exptl_crystal_colour colourless
_exptl_crystal_density_diffrn 1.743
_exptl_crystal_density_method 'not measured'
_exptl_crystal_description needle
_exptl_crystal_F_000 368
_exptl_crystal_size_max 1.00
_exptl_crystal_size_mid 0.20
_exptl_crystal_size_min 0.20
_refine_diff_density_max 0.175
_refine_diff_density_min -0.358
_refine_ls_abs_structure_details 'Flack H D (1983), Acta Cryst. A39, 876-881'
_refine_ls_abs_structure_Flack -0.01(7)
_refine_ls_extinction_method none
_refine_ls_goodness_of_fit_ref 1.029
_refine_ls_hydrogen_treatment mixed
_refine_ls_matrix_type full
_refine_ls_number_parameters 118
_refine_ls_number_reflns 1593
_refine_ls_number_restraints 0
_refine_ls_restrained_S_all 1.029
_refine_ls_R_factor_all 0.0323
_refine_ls_R_factor_gt 0.0272
_refine_ls_shift/su_max 0.000
_refine_ls_shift/su_mean 0.000
_refine_ls_structure_factor_coef Fsqd
_refine_ls_weighting_details 'calc w=1/[\s^2^(Fo^2^)+(0.0435P)^2^+0.0000P] where P=(Fo^2^+2Fc^2^)/3'
_refine_ls_weighting_scheme calc
_refine_ls_wR_factor_gt 0.0629
_refine_ls_wR_factor_ref 0.0645
_reflns_number_gt 1459
_reflns_number_total 1593
_reflns_threshold_expression >2sigma(I)
_cod_data_source_file eb5006.cif
_cod_data_source_block PHSa-293K
_cod_original_sg_symbol_H-M P212121
_cod_database_code 2104780

loop_
_symmetry_equiv_pos_as_xyz
'x, y, z'
'-x+1/2, -y, z+1/2'
'x+1/2, -y+1/2, -z'
'-x, y+1/2, -z+1/2'

loop_
_atom_site_type_symbol
_atom_site_label
_atom_site_fract_x
_atom_site_fract_y
_atom_site_fract_z
_atom_site_U_iso_or_equiv
_atom_site_adp_type
_atom_site_calc_flag
_atom_site_refinement_flags
_atom_site_occupancy
_atom_site_disorder_assembly
_atom_site_disorder_group
S S1 0.10284(7) 0.70573(4) 0.87344(3) 0.02534(11) Uani d . 1 . .
O O1 -0.0027(3) 0.65131(15) 0.96183(9) 0.0389(3) Uani d . 1 . .
O O2 0.0560(2) 0.61164(15) 0.79320(10) 0.0385(3) Uani d . 1 . .
O O3 0.0291(3) 0.84877(14) 0.85461(12) 0.0474(4) Uani d . 1 . .
O O4 0.4027(2) 0.70049(17) 0.88358(9) 0.0432(3) Uani d . 1 . .
C C1 0.3779(4) 0.8541(2) 0.61770(16) 0.0423(4) Uani d . 1 . .
H H1 0.333(4) 0.942(3) 0.6082(16) 0.051 Uiso d . 1 . .
C C2 0.5972(4) 0.8235(2) 0.66767(14) 0.0421(5) Uani d . 1 . .
H H2 0.712(4) 0.893(2) 0.6972(19) 0.051 Uiso d . 1 . .
N N3 0.6669(3) 0.6891(2) 0.67451(11) 0.0387(4) Uani d . 1 . .
H H3 0.793(4) 0.669(2) 0.7093(18) 0.046 Uiso d . 1 . .
C C4 0.5314(4) 0.5881(2) 0.63404(17) 0.0406(5) Uani d . 1 . .
H H4 0.599(5) 0.503(2) 0.6362(15) 0.049 Uiso d . 1 . .
C C5 0.3133(4) 0.6236(2) 0.58452(16) 0.0393(5) Uani d . 1 . .
H H5 0.211(4) 0.554(3) 0.5548(16) 0.047 Uiso d . 1 . .
N N6 0.2341(3) 0.75526(19) 0.57679(13) 0.0401(4) Uani d . 1 . .
H H14 0.429(4) 0.736(3) 0.9306(17) 0.048 Uiso d . 1 . .

loop_
_atom_site_aniso_label
_atom_site_aniso_U_11
_atom_site_aniso_U_22
_atom_site_aniso_U_33
_atom_site_aniso_U_12
_atom_site_aniso_U_13
_atom_site_aniso_U_23
S1 0.02472(17) 0.02632(19) 0.02497(18) 0.00183(16) -0.00169(15) -0.00073(18)
O1 0.0457(7) 0.0396(8) 0.0315(7) -0.0066(6) 0.0083(6) 0.0005(6)
O2 0.0408(7) 0.0420(7) 0.0328(7) 0.0067(6) -0.0099(5) -0.0127(6)
O3 0.0558(9) 0.0281(7) 0.0583(10) 0.0053(6) -0.0093(7) 0.0059(7)
O4 0.0252(5) 0.0675(10) 0.0368(7) 0.0036(7) -0.0033(6) -0.0151(8)
C1 0.0466(11) 0.0289(9) 0.0514(12) 0.0084(9) 0.0059(11) 0.0011(9)
C2 0.0403(9) 0.0460(12) 0.0400(10) -0.0103(10) 0.0021(8) -0.0095(9)
N3 0.0271(7) 0.0598(12) 0.0294(7) 0.0079(7) -0.0016(5) 0.0037(8)
C4 0.0514(11) 0.0323(10) 0.0380(10) 0.0125(8) 0.0063(9) 0.0041(9)
C5 0.0401(10) 0.0372(11) 0.0407(10) -0.0096(8) -0.0005(8) -0.0031(9)
N6 0.0312(7) 0.0449(10) 0.0443(9) 0.0035(7) -0.0041(7) 0.0039(8)

loop_
_atom_type_symbol
_atom_type_description
_atom_type_scat_dispersion_real
_atom_type_scat_dispersion_imag
_atom_type_scat_source
C C 0.0033 0.0016 'International Tables Vol C Tables 4.2.6.8 and 6.1.1.4'
H H 0.0000 0.0000 'International Tables Vol C Tables 4.2.6.8 and 6.1.1.4'
N N 0.0061 0.0033 'International Tables Vol C Tables 4.2.6.8 and 6.1.1.4'
O O 0.0106 0.0060 'International Tables Vol C Tables 4.2.6.8 and 6.1.1.4'
S S 0.1246 0.1234 'International Tables Vol C Tables 4.2.6.8 and 6.1.1.4'

loop_
_geom_angle_atom_site_label_1
_geom_angle_atom_site_label_2
_geom_angle_atom_site_label_3
_geom_angle_site_symmetry_1
_geom_angle_site_symmetry_3
_geom_angle
_geom_angle_publ_flag
O3 S1 O1 . . 113.11(9) ?
O3 S1 O2 . . 113.17(9) ?
O1 S1 O2 . . 112.15(9) ?
O3 S1 O4 . . 108.24(9) ?
O1 S1 O4 . . 106.79(8) ?
O2 S1 O4 . . 102.54(8) ?
S1 O4 H14 . . 104.3(18) ?
N6 C1 C2 . . 122.64(19) ?
N6 C1 H1 . . 117.2(15) ?
C2 C1 H1 . . 120.0(16) ?
N3 C2 C1 . . 117.90(19) ?
N3 C2 H2 . . 116.7(14) ?
C1 C2 H2 . . 125.4(14) ?
C4 N3 C2 . . 121.35(18) ?
C4 N3 H3 . . 120.0(16) ?
C2 N3 H3 . . 118.5(17) ?
N3 C4 C5 . . 118.78(19) ?
N3 C4 H4 . . 115.8(16) ?
C5 C4 H4 . . 125.0(16) ?
N6 C5 C4 . . 122.16(19) ?
N6 C5 H5 . . 116.8(14) ?
C4 C5 H5 . . 121.0(14) ?
C5 N6 C1 . . 117.15(18) ?

loop_
_geom_bond_atom_site_label_1
_geom_bond_atom_site_label_2
_geom_bond_site_symmetry_2
_geom_bond_distance
_geom_bond_publ_flag
S1 O3 . 1.4259(14) ?
S1 O1 . 1.4401(14) ?
S1 O2 . 1.4465(13) ?
S1 O4 . 1.5587(13) ?
O4 H14 . 0.75(2) ?
C1 N6 . 1.322(3) ?
C1 C2 . 1.362(3) ?
C1 H1 . 0.87(3) ?
C2 N3 . 1.321(3) ?
C2 H2 . 0.98(2) ?
N3 C4 . 1.310(3) ?
N3 H3 . 0.83(2) ?
C4 C5 . 1.364(3) ?
C4 H4 . 0.88(2) ?
C5 N6 . 1.312(3) ?
C5 H5 . 0.94(2) ?

loop_
_cod_related_entry_id
_cod_related_entry_database
_cod_related_entry_code
1 ChemSpider 30654550
